data_7223672
loop_
_publ_author_name
'Schnick, W.'

_publ_section_title
;
 Synthese, Struktur und thermisches Verhalten von
 Thiophosphorsaeuretriamid SP(NH2)3
;
_journal_name_full
;
Zeitschrift fuer Naturforschung, Teil B. Anorganische Chemie, Organische 
Chemie (42,1987-)
;
_journal_page_first 942
_journal_page_last 945
_journal_volume 44
_journal_year 1989
_chemical_formula_sum 'H6 N3 P S'
_chemical_name_systematic 'S P (N H2)3'
_space_group_IT_number 61
_symmetry_space_group_name_Hall '-P 2ac 2ab'
_symmetry_space_group_name_H-M 'P b c a'
_cell_angle_alpha 90
_cell_angle_beta 90
_cell_angle_gamma 90
_cell_formula_units_Z 8
_cell_length_a 9.223
_cell_length_b 9.538
_cell_length_c 10.584
_cell_volume 931.064
_citation_journal_id_ASTM ZNBSEN
_cod_data_source_file Schnick_ZNBSEN_1989_1972.cif
_cod_data_source_block H6N3P1S1
_cod_original_cell_volume 931.0635
_cod_original_formula_sum 'H6 N3 P1 S1'
_cod_database_code 7223672

loop_
_symmetry_equiv_pos_as_xyz
x,y,z
-x+1/2,-y,z+1/2
x+1/2,-y+1/2,-z
-x,y+1/2,-z+1/2
-x,-y,-z
x-1/2,y,-z-1/2
-x-1/2,y-1/2,z
x,-y-1/2,z-1/2

loop_
_atom_site_label
_atom_site_type_symbol
_atom_site_fract_x
_atom_site_fract_y
_atom_site_fract_z
_atom_site_occupancy
_atom_site_U_iso_or_equiv
S1 S 0.157 0.4483 0.0665 1 0.0
H6 H+1 0.2224 0.357 0.3335 1 0.0
N2 N-3 0.4682 0.3148 0.0916 1 0.0
H3 H+1 0.5012 0.3625 0.0125 1 0.0
H4 H+1 0.431 0.2191 0.0707 1 0.0
H1 H+1 0.5084 0.5422 0.2391 1 0.0
P1 P+3 0.337 0.4095 0.1574 1 0.0
H5 H+1 0.3908 0.3042 0.3366 1 0.0
N1 N-3 0.4234 0.5594 0.1825 1 0.0
H2 H+1 0.3564 0.6282 0.2233 1 0.0
N3 N-3 0.3017 0.3121 0.2833 1 0.0
